data_7717124
loop_
_publ_author_name
'Zhao, Wang'
'Zhou, Jiazheng'
'Wang, Linan'
'Jin, Wenqi'
'Kong, Yingying'
'Chu, Yu'
'Li, Junjie'

_publ_section_title
;
 Pb<sub>6</sub>Ba<sub>3</sub>Si<sub>2</sub>S<sub>8</sub>I<sub>10</sub>: a
 new thiohalide with a quasi-two-dimensional structure and wide band gap.
;
_journal_issue 42
_journal_name_full 'Dalton transactions (Cambridge, England : 2003)'
_journal_page_first 17200
_journal_page_last 17206
_journal_paper_doi 10.1039/d4dt02315c
_journal_volume 53
_journal_year 2024
_chemical_formula_moiety 'C27 H24 Cl2 Co N P'
_chemical_formula_sum 'C27 H24 Cl2 Co N P'
_chemical_formula_weight 523.27
_space_group_crystal_system monoclinic
_space_group_IT_number 14
_space_group_name_Hall '-P 2ybc'
_space_group_name_H-M_alt 'P 1 21/c 1'
_atom_sites_solution_hydrogens geom
_audit_creation_method SHELXL-2014/6
_audit_update_record
;
2024-08-27 deposited with the CCDC.	2024-09-27 downloaded from the CCDC.
;
_cell_angle_alpha 90
_cell_angle_beta 92.0577(11)
_cell_angle_gamma 90
_cell_formula_units_Z 4
_cell_length_a 9.1513(5)
_cell_length_b 12.9619(7)
_cell_length_c 20.7392(10)
_cell_measurement_reflns_used 5392
_cell_measurement_temperature 120(2)
_cell_measurement_theta_max 26.33
_cell_measurement_theta_min 2.32
_cell_volume 2458.5(2)
_computing_cell_refinement 'Bruker SAINT'
_computing_data_collection 'Bruker APEX II'
_computing_data_reduction 'Bruker SAINT'
_computing_molecular_graphics 'Bruker SHELXTL'
_computing_publication_material 'Bruker SHELXTL'
_computing_structure_refinement 'SHELXL-97 (Sheldrick, 1997)'
_computing_structure_solution 'SHELXS-97 (Sheldrick, 1997)'
_diffrn_ambient_temperature 120(2)
_diffrn_measured_fraction_theta_full 1.000
_diffrn_measured_fraction_theta_max 1.000
_diffrn_measurement_device_type 'Bruker APEX II CCD area detector''
_diffrn_measurement_method 'omega scans'
_diffrn_radiation_type MoK\a
_diffrn_radiation_wavelength 0.71073
_diffrn_reflns_av_R_equivalents 0.0743
_diffrn_reflns_av_unetI/netI 0.0512
_diffrn_reflns_Laue_measured_fraction_full 1.000
_diffrn_reflns_Laue_measured_fraction_max 1.000
_diffrn_reflns_limit_h_max 12
_diffrn_reflns_limit_h_min -12
_diffrn_reflns_limit_k_max 17
_diffrn_reflns_limit_k_min -17
_diffrn_reflns_limit_l_max 28
_diffrn_reflns_limit_l_min -28
_diffrn_reflns_number 37499
_diffrn_reflns_point_group_measured_fraction_full 1.000
_diffrn_reflns_point_group_measured_fraction_max 1.000
_diffrn_reflns_theta_full 25.242
_diffrn_reflns_theta_max 28.999
_diffrn_reflns_theta_min 1.853
_exptl_absorpt_coefficient_mu 0.996
_exptl_absorpt_correction_type multi-scan
_exptl_absorpt_process_details SADABS
_exptl_crystal_colour dark-blue
_exptl_crystal_density_diffrn 1.414
_exptl_crystal_description block
_exptl_crystal_F_000 1076
_exptl_crystal_size_max 0.243
_exptl_crystal_size_mid 0.120
_exptl_crystal_size_min 0.030
_exptl_transmission_factor_max 0.971
_exptl_transmission_factor_min 0.764
_refine_diff_density_max 0.572
_refine_diff_density_min -0.388
_refine_diff_density_rms 0.080
_refine_ls_extinction_method none
_refine_ls_goodness_of_fit_ref 1.031
_refine_ls_hydrogen_treatment constr
_refine_ls_matrix_type full
_refine_ls_number_parameters 291
_refine_ls_number_reflns 6556
_refine_ls_number_restraints 0
_refine_ls_restrained_S_all 1.031
_refine_ls_R_factor_all 0.0678
_refine_ls_R_factor_gt 0.0394
_refine_ls_shift/su_max 0.047
_refine_ls_shift/su_mean 0.001
_refine_ls_structure_factor_coef Fsqd
_refine_ls_weighting_details 'w=1/[\s^2^(Fo^2^)+(0.0537P)^2^] where P=(Fo^2^+2Fc^2^)/3'
_refine_ls_weighting_scheme calc
_refine_ls_wR_factor_gt 0.0903
_refine_ls_wR_factor_ref 0.1034
_reflns_Friedel_coverage 0.000
_reflns_number_gt 4713
_reflns_number_total 6556
_reflns_threshold_expression I>2\s(I)
_cod_data_source_file d4dt02315c2.cif
_cod_data_source_block a_a
_cod_depositor_comments 'Adding full bibliography for 7717123--7717126.cif.'
_cod_database_code 7717124
_shelxl_version_number 2014/6
_shelx_space_group_comment
;
The symmetry employed for this shelxl refinement is uniquely defined
by the following loop, which should always be used as a source of
symmetry information in preference to the above space-group names.
They are only intended as comments.
;
_shelx_estimated_absorpt_t_max 0.971
_shelx_estimated_absorpt_t_min 0.794
_olex2_refinement_description
;
1.a Aromatic/amide H refined with riding coordinates:
 C3(H3A), C4(H4A), C5(H5A), C6(H6A), C7(H7A), C10(H10A), C11(H11A), C12(H12A),
 C17(H17A), C18(H18A), C19(H19A), C20(H20A), C21(H21A), C23(H23A), C24(H24A),
 C25(H25A), C26(H26A), C27(H27A)
1.b Idealised Me refined as rotating group:
 C14(H14A,H14B,H14C), C15(H15A,H15B,H15C)
;

loop_
_space_group_symop_operation_xyz
'x, y, z'
'-x, y+1/2, -z+1/2'
'-x, -y, -z'
'x, -y-1/2, z-1/2'

loop_
_atom_site_label
_atom_site_type_symbol
_atom_site_fract_x
_atom_site_fract_y
_atom_site_fract_z
_atom_site_U_iso_or_equiv
_atom_site_adp_type
_atom_site_occupancy
_atom_site_site_symmetry_order
_atom_site_calc_flag
_atom_site_refinement_flags_posn
_atom_site_refinement_flags_adp
_atom_site_refinement_flags_occupancy
_atom_site_disorder_assembly
_atom_site_disorder_group
Co1 Co 0.30337(3) 0.63811(2) 0.25790(2) 0.01744(9) Uani 1 1 d . . . . .
P1 P 0.37504(6) 0.59957(4) 0.36419(3) 0.01642(12) Uani 1 1 d . . . . .
Cl1 Cl 0.48255(7) 0.71627(4) 0.20778(3) 0.02486(13) Uani 1 1 d . . . . .
Cl2 Cl 0.09287(7) 0.72199(5) 0.25155(3) 0.03080(15) Uani 1 1 d . . . . .
N1 N 0.2921(2) 0.48545(14) 0.23401(9) 0.0186(4) Uani 1 1 d . . . . .
C1 C 0.2792(2) 0.48128(17) 0.38603(11) 0.0184(4) Uani 1 1 d . . . . .
C2 C 0.2453(2) 0.40366(17) 0.33971(10) 0.0180(4) Uani 1 1 d . . . . .
C3 C 0.1763(2) 0.31290(19) 0.35961(11) 0.0245(5) Uani 1 1 d . . . . .
H3A H 0.1598 0.2586 0.3295 0.029 Uiso 1 1 calc R U . . .
C4 C 0.1320(3) 0.3011(2) 0.42219(12) 0.0298(6) Uani 1 1 d . . . . .
H4A H 0.0830 0.2399 0.4344 0.036 Uiso 1 1 calc R U . . .
C5 C 0.1591(3) 0.3782(2) 0.46676(12) 0.0308(6) Uani 1 1 d . . . . .
H5A H 0.1269 0.3709 0.5096 0.037 Uiso 1 1 calc R U . . .
C6 C 0.2338(3) 0.4671(2) 0.44898(11) 0.0240(5) Uani 1 1 d . . . . .
H6A H 0.2541 0.5190 0.4804 0.029 Uiso 1 1 calc R U . . .
C7 C 0.2698(2) 0.40646(17) 0.27026(10) 0.0179(4) Uani 1 1 d . . . . .
H7A H 0.2693 0.3414 0.2491 0.021 Uiso 1 1 calc R U . . .
C8 C 0.3008(3) 0.46286(17) 0.16550(11) 0.0213(5) Uani 1 1 d . . . . .
C9 C 0.1708(3) 0.45853(19) 0.12808(11) 0.0250(5) Uani 1 1 d . . . . .
C10 C 0.1833(3) 0.4371(2) 0.06222(12) 0.0316(6) Uani 1 1 d . . . . .
H10A H 0.0974 0.4330 0.0353 0.038 Uiso 1 1 calc R U . . .
C11 C 0.3176(3) 0.4220(2) 0.03579(12) 0.0337(6) Uani 1 1 d . . . . .
H11A H 0.3232 0.4078 -0.0090 0.040 Uiso 1 1 calc R U . . .
C12 C 0.4441(3) 0.42731(18) 0.07400(12) 0.0276(5) Uani 1 1 d . . . . .
H12A H 0.5360 0.4169 0.0551 0.033 Uiso 1 1 calc R U . . .
C13 C 0.4389(3) 0.44774(17) 0.14008(11) 0.0217(5) Uani 1 1 d . . . . .
C14 C 0.0235(3) 0.4744(2) 0.15646(13) 0.0343(6) Uani 1 1 d . . . . .
H14A H -0.0509 0.4816 0.1216 0.051 Uiso 1 1 calc R U . . .
H14B H 0.0256 0.5370 0.1830 0.051 Uiso 1 1 calc R U . . .
H14C H -0.0001 0.4149 0.1833 0.051 Uiso 1 1 calc R U . . .
C15 C 0.5767(3) 0.4499(2) 0.18167(12) 0.0283(5) Uani 1 1 d . . . . .
H15A H 0.5831 0.5156 0.2050 0.043 Uiso 1 1 calc R U . . .
H15B H 0.6615 0.4426 0.1545 0.043 Uiso 1 1 calc R U . . .
H15C H 0.5755 0.3929 0.2127 0.043 Uiso 1 1 calc R U . . .
C16 C 0.5684(2) 0.56842(17) 0.36436(10) 0.0172(4) Uani 1 1 d . . . . .
C17 C 0.6201(3) 0.46819(19) 0.36235(12) 0.0249(5) Uani 1 1 d . . . . .
H17A H 0.5545 0.4118 0.3657 0.030 Uiso 1 1 calc R U . . .
C18 C 0.7691(3) 0.4501(2) 0.35530(13) 0.0316(6) Uani 1 1 d . . . . .
H18A H 0.8049 0.3814 0.3542 0.038 Uiso 1 1 calc R U . . .
C19 C 0.8645(3) 0.5318(2) 0.34998(13) 0.0322(6) Uani 1 1 d . . . . .
H19A H 0.9655 0.5192 0.3445 0.039 Uiso 1 1 calc R U . . .
C20 C 0.8130(3) 0.6326(2) 0.35263(12) 0.0290(5) Uani 1 1 d . . . . .
H20A H 0.8793 0.6887 0.3500 0.035 Uiso 1 1 calc R U . . .
C21 C 0.6659(3) 0.65107(18) 0.35906(11) 0.0228(5) Uani 1 1 d . . . . .
H21A H 0.6306 0.7200 0.3599 0.027 Uiso 1 1 calc R U . . .
C22 C 0.3524(2) 0.68407(17) 0.43261(10) 0.0190(4) Uani 1 1 d . . . . .
C23 C 0.2266(3) 0.74540(19) 0.43403(12) 0.0248(5) Uani 1 1 d . . . . .
H23A H 0.1586 0.7462 0.3983 0.030 Uiso 1 1 calc R U . . .
C24 C 0.2024(3) 0.8050(2) 0.48828(12) 0.0309(6) Uani 1 1 d . . . . .
H24A H 0.1167 0.8461 0.4898 0.037 Uiso 1 1 calc R U . . .
C25 C 0.3026(3) 0.8050(2) 0.54037(12) 0.0297(6) Uani 1 1 d . . . . .
H25A H 0.2847 0.8456 0.5774 0.036 Uiso 1 1 calc R U . . .
C26 C 0.4277(3) 0.74621(19) 0.53826(11) 0.0263(5) Uani 1 1 d . . . . .
H26A H 0.4971 0.7474 0.5734 0.032 Uiso 1 1 calc R U . . .
C27 C 0.4525(3) 0.68526(18) 0.48478(11) 0.0227(5) Uani 1 1 d . . . . .
H27A H 0.5382 0.6441 0.4837 0.027 Uiso 1 1 calc R U . . .

loop_
_atom_site_aniso_label
_atom_site_aniso_U_11
_atom_site_aniso_U_22
_atom_site_aniso_U_33
_atom_site_aniso_U_23
_atom_site_aniso_U_13
_atom_site_aniso_U_12
Co1 0.01996(16) 0.01739(15) 0.01489(15) 0.00192(12) -0.00060(11) -0.00017(12)
P1 0.0168(3) 0.0182(3) 0.0142(3) 0.0014(2) -0.0005(2) 0.0009(2)
Cl1 0.0291(3) 0.0263(3) 0.0194(3) 0.0040(2) 0.0035(2) -0.0052(2)
Cl2 0.0234(3) 0.0348(3) 0.0340(3) 0.0071(3) -0.0017(2) 0.0071(2)
N1 0.0207(9) 0.0199(9) 0.0154(9) -0.0001(7) 0.0017(7) -0.0012(8)
C1 0.0151(10) 0.0231(11) 0.0168(10) 0.0029(9) -0.0021(8) 0.0020(9)
C2 0.0158(10) 0.0201(11) 0.0180(11) 0.0055(9) -0.0011(8) -0.0001(8)
C3 0.0212(12) 0.0273(12) 0.0247(12) 0.0034(10) -0.0050(9) -0.0058(10)
C4 0.0291(13) 0.0342(14) 0.0260(13) 0.0118(11) -0.0009(10) -0.0116(11)
C5 0.0308(13) 0.0422(16) 0.0194(12) 0.0099(11) 0.0028(10) -0.0056(11)
C6 0.0226(12) 0.0317(13) 0.0175(11) 0.0044(10) -0.0029(9) -0.0018(10)
C7 0.0172(10) 0.0179(10) 0.0184(11) 0.0005(9) 0.0001(8) -0.0007(8)
C8 0.0312(13) 0.0172(11) 0.0155(11) 0.0004(9) 0.0008(9) -0.0035(9)
C9 0.0302(13) 0.0239(12) 0.0207(12) 0.0010(10) -0.0004(10) -0.0080(10)
C10 0.0424(15) 0.0315(14) 0.0202(12) -0.0015(10) -0.0068(11) -0.0130(12)
C11 0.0551(18) 0.0271(13) 0.0190(12) -0.0039(10) 0.0044(12) -0.0055(12)
C12 0.0391(15) 0.0225(12) 0.0218(12) 0.0007(10) 0.0098(10) -0.0012(11)
C13 0.0322(13) 0.0150(10) 0.0181(11) 0.0005(9) 0.0035(9) -0.0008(9)
C14 0.0266(13) 0.0443(16) 0.0317(14) -0.0027(12) -0.0038(11) -0.0091(12)
C15 0.0284(13) 0.0300(13) 0.0269(13) -0.0003(10) 0.0053(10) 0.0051(11)
C16 0.0166(10) 0.0227(11) 0.0120(10) 0.0001(8) -0.0006(8) 0.0011(8)
C17 0.0215(12) 0.0242(12) 0.0287(13) -0.0003(10) -0.0017(10) 0.0002(10)
C18 0.0266(13) 0.0311(14) 0.0367(15) -0.0047(12) -0.0032(11) 0.0113(11)
C19 0.0173(12) 0.0459(16) 0.0333(14) -0.0027(12) 0.0004(10) 0.0050(11)
C20 0.0233(12) 0.0364(14) 0.0273(13) 0.0002(11) 0.0009(10) -0.0074(11)
C21 0.0241(12) 0.0232(12) 0.0211(11) 0.0016(9) 0.0004(9) -0.0002(9)
C22 0.0221(11) 0.0199(11) 0.0151(10) 0.0004(9) 0.0026(8) 0.0024(9)
C23 0.0241(12) 0.0276(13) 0.0227(12) 0.0018(10) 0.0000(9) 0.0034(10)
C24 0.0337(14) 0.0297(14) 0.0297(14) -0.0009(11) 0.0092(11) 0.0111(11)
C25 0.0446(16) 0.0262(13) 0.0188(12) -0.0023(10) 0.0101(11) 0.0033(11)
C26 0.0393(14) 0.0244(12) 0.0150(11) 0.0011(9) -0.0008(10) -0.0009(11)
C27 0.0260(12) 0.0244(12) 0.0178(11) 0.0016(9) -0.0008(9) 0.0049(10)

loop_
_atom_type_symbol
_atom_type_description
_atom_type_scat_dispersion_real
_atom_type_scat_dispersion_imag
_atom_type_scat_source
C C 0.0033 0.0016 'International Tables Vol C Tables 4.2.6.8 and 6.1.1.4'
H H 0.0000 0.0000 'International Tables Vol C Tables 4.2.6.8 and 6.1.1.4'
P P 0.1023 0.0942 'International Tables Vol C Tables 4.2.6.8 and 6.1.1.4'
Cl Cl 0.1484 0.1585 'International Tables Vol C Tables 4.2.6.8 and 6.1.1.4'
Co Co 0.3494 0.9721 'International Tables Vol C Tables 4.2.6.8 and 6.1.1.4'
N N 0.0061 0.0033 'International Tables Vol C Tables 4.2.6.8 and 6.1.1.4'

loop_
_geom_angle_atom_site_label_1
_geom_angle_atom_site_label_2
_geom_angle_atom_site_label_3
_geom_angle
_geom_angle_site_symmetry_1
_geom_angle_site_symmetry_3
_geom_angle_publ_flag
Cl1 Co1 P1 110.70(2) . . ?
Cl2 Co1 P1 112.12(3) . . ?
Cl2 Co1 Cl1 113.87(3) . . ?
N1 Co1 P1 91.82(5) . . ?
N1 Co1 Cl1 111.16(6) . . ?
N1 Co1 Cl2 115.19(6) . . ?
C1 P1 Co1 106.99(7) . . ?
C16 P1 Co1 106.90(7) . . ?
C16 P1 C1 106.79(10) . . ?
C22 P1 Co1 125.11(7) . . ?
C22 P1 C1 104.08(10) . . ?
C22 P1 C16 105.80(10) . . ?
C7 N1 Co1 129.44(16) . . ?
C7 N1 C8 115.11(19) . . ?
C8 N1 Co1 115.32(14) . . ?
C2 C1 P1 121.45(16) . . ?
C6 C1 P1 120.20(17) . . ?
C6 C1 C2 118.3(2) . . ?
C1 C2 C7 127.6(2) . . ?
C3 C2 C1 119.0(2) . . ?
C3 C2 C7 113.3(2) . . ?
C2 C3 H3A 119.4 . . ?
C4 C3 C2 121.3(2) . . ?
C4 C3 H3A 119.4 . . ?
C3 C4 H4A 120.1 . . ?
C5 C4 C3 119.8(2) . . ?
C5 C4 H4A 120.1 . . ?
C4 C5 H5A 120.0 . . ?
C4 C5 C6 120.0(2) . . ?
C6 C5 H5A 120.0 . . ?
C1 C6 H6A 119.3 . . ?
C5 C6 C1 121.4(2) . . ?
C5 C6 H6A 119.3 . . ?
N1 C7 C2 128.7(2) . . ?
N1 C7 H7A 115.7 . . ?
C2 C7 H7A 115.7 . . ?
C9 C8 N1 118.3(2) . . ?
C9 C8 C13 123.2(2) . . ?
C13 C8 N1 118.5(2) . . ?
C8 C9 C14 122.3(2) . . ?
C10 C9 C8 116.8(2) . . ?
C10 C9 C14 120.9(2) . . ?
C9 C10 H10A 119.3 . . ?
C11 C10 C9 121.4(2) . . ?
C11 C10 H10A 119.3 . . ?
C10 C11 H11A 119.8 . . ?
C10 C11 C12 120.4(2) . . ?
C12 C11 H11A 119.8 . . ?
C11 C12 H12A 119.5 . . ?
C11 C12 C13 121.0(2) . . ?
C13 C12 H12A 119.5 . . ?
C8 C13 C15 122.1(2) . . ?
C12 C13 C8 117.3(2) . . ?
C12 C13 C15 120.6(2) . . ?
C9 C14 H14A 109.5 . . ?
C9 C14 H14B 109.5 . . ?
C9 C14 H14C 109.5 . . ?
H14A C14 H14B 109.5 . . ?
H14A C14 H14C 109.5 . . ?
H14B C14 H14C 109.5 . . ?
C13 C15 H15A 109.5 . . ?
C13 C15 H15B 109.5 . . ?
C13 C15 H15C 109.5 . . ?
H15A C15 H15B 109.5 . . ?
H15A C15 H15C 109.5 . . ?
H15B C15 H15C 109.5 . . ?
C17 C16 P1 122.91(17) . . ?
C17 C16 C21 119.7(2) . . ?
C21 C16 P1 116.96(17) . . ?
C16 C17 H17A 120.1 . . ?
C16 C17 C18 119.8(2) . . ?
C18 C17 H17A 120.1 . . ?
C17 C18 H18A 119.9 . . ?
C19 C18 C17 120.2(2) . . ?
C19 C18 H18A 119.9 . . ?
C18 C19 H19A 119.9 . . ?
C18 C19 C20 120.1(2) . . ?
C20 C19 H19A 119.9 . . ?
C19 C20 H20A 120.0 . . ?
C21 C20 C19 120.0(2) . . ?
C21 C20 H20A 120.0 . . ?
C16 C21 H21A 119.9 . . ?
C20 C21 C16 120.1(2) . . ?
C20 C21 H21A 119.9 . . ?
C23 C22 P1 118.52(17) . . ?
C27 C22 P1 121.67(17) . . ?
C27 C22 C23 119.7(2) . . ?
C22 C23 H23A 120.4 . . ?
C24 C23 C22 119.2(2) . . ?
C24 C23 H23A 120.4 . . ?
C23 C24 H24A 119.7 . . ?
C25 C24 C23 120.6(2) . . ?
C25 C24 H24A 119.7 . . ?
C24 C25 H25A 120.0 . . ?
C26 C25 C24 120.0(2) . . ?
C26 C25 H25A 120.0 . . ?
C25 C26 H26A 120.0 . . ?
C25 C26 C27 120.0(2) . . ?
C27 C26 H26A 120.0 . . ?
C22 C27 H27A 119.8 . . ?
C26 C27 C22 120.4(2) . . ?
C26 C27 H27A 119.8 . . ?

loop_
_geom_bond_atom_site_label_1
_geom_bond_atom_site_label_2
_geom_bond_distance
_geom_bond_site_symmetry_2
_geom_bond_publ_flag
Co1 P1 2.3313(6) . ?
Co1 Cl1 2.2177(6) . ?
Co1 Cl2 2.2118(7) . ?
Co1 N1 2.0416(19) . ?
P1 C1 1.831(2) . ?
P1 C16 1.815(2) . ?
P1 C22 1.810(2) . ?
N1 C7 1.291(3) . ?
N1 C8 1.456(3) . ?
C1 C2 1.418(3) . ?
C1 C6 1.397(3) . ?
C2 C3 1.404(3) . ?
C2 C7 1.466(3) . ?
C3 H3A 0.9500 . ?
C3 C4 1.382(3) . ?
C4 H4A 0.9500 . ?
C4 C5 1.378(4) . ?
C5 H5A 0.9500 . ?
C5 C6 1.396(4) . ?
C6 H6A 0.9500 . ?
C7 H7A 0.9500 . ?
C8 C9 1.398(3) . ?
C8 C13 1.400(3) . ?
C9 C10 1.403(3) . ?
C9 C14 1.504(4) . ?
C10 H10A 0.9500 . ?
C10 C11 1.377(4) . ?
C11 H11A 0.9500 . ?
C11 C12 1.381(4) . ?
C12 H12A 0.9500 . ?
C12 C13 1.398(3) . ?
C13 C15 1.503(3) . ?
C14 H14A 0.9800 . ?
C14 H14B 0.9800 . ?
C14 H14C 0.9800 . ?
C15 H15A 0.9800 . ?
C15 H15B 0.9800 . ?
C15 H15C 0.9800 . ?
C16 C17 1.384(3) . ?
C16 C21 1.401(3) . ?
C17 H17A 0.9500 . ?
C17 C18 1.396(3) . ?
C18 H18A 0.9500 . ?
C18 C19 1.379(4) . ?
C19 H19A 0.9500 . ?
C19 C20 1.390(4) . ?
C20 H20A 0.9500 . ?
C20 C21 1.379(3) . ?
C21 H21A 0.9500 . ?
C22 C23 1.400(3) . ?
C22 C27 1.392(3) . ?
C23 H23A 0.9500 . ?
C23 C24 1.389(3) . ?
C24 H24A 0.9500 . ?
C24 C25 1.391(4) . ?
C25 H25A 0.9500 . ?
C25 C26 1.377(4) . ?
C26 H26A 0.9500 . ?
C26 C27 1.387(3) . ?
C27 H27A 0.9500 . ?

loop_
_geom_torsion_atom_site_label_1
_geom_torsion_atom_site_label_2
_geom_torsion_atom_site_label_3
_geom_torsion_atom_site_label_4
_geom_torsion
_geom_torsion_site_symmetry_1
_geom_torsion_site_symmetry_2
_geom_torsion_site_symmetry_3
_geom_torsion_site_symmetry_4
_geom_torsion_publ_flag
Co1 P1 C1 C2 32.46(19) . . . . ?
Co1 P1 C1 C6 -145.62(16) . . . . ?
Co1 P1 C16 C17 -97.13(19) . . . . ?
Co1 P1 C16 C21 75.65(17) . . . . ?
Co1 P1 C22 C23 36.2(2) . . . . ?
Co1 P1 C22 C27 -147.21(17) . . . . ?
Co1 N1 C7 C2 0.3(3) . . . . ?
Co1 N1 C8 C9 -90.4(2) . . . . ?
Co1 N1 C8 C13 88.9(2) . . . . ?
P1 C1 C2 C3 177.73(17) . . . . ?
P1 C1 C2 C7 -4.2(3) . . . . ?
P1 C1 C6 C5 179.27(19) . . . . ?
P1 C16 C17 C18 172.82(19) . . . . ?
P1 C16 C21 C20 -173.77(18) . . . . ?
P1 C22 C23 C24 175.37(19) . . . . ?
P1 C22 C27 C26 -176.08(18) . . . . ?
N1 C8 C9 C10 179.7(2) . . . . ?
N1 C8 C9 C14 -1.2(3) . . . . ?
N1 C8 C13 C12 -179.3(2) . . . . ?
N1 C8 C13 C15 2.5(3) . . . . ?
C1 P1 C16 C17 17.1(2) . . . . ?
C1 P1 C16 C21 -170.10(17) . . . . ?
C1 P1 C22 C23 -86.8(2) . . . . ?
C1 P1 C22 C27 89.8(2) . . . . ?
C1 C2 C3 C4 4.6(3) . . . . ?
C1 C2 C7 N1 -18.9(4) . . . . ?
C2 C1 C6 C5 1.1(3) . . . . ?
C2 C3 C4 C5 -1.8(4) . . . . ?
C3 C2 C7 N1 159.3(2) . . . . ?
C3 C4 C5 C6 -1.3(4) . . . . ?
C4 C5 C6 C1 1.6(4) . . . . ?
C6 C1 C2 C3 -4.1(3) . . . . ?
C6 C1 C2 C7 173.9(2) . . . . ?
C7 N1 C8 C9 85.8(3) . . . . ?
C7 N1 C8 C13 -95.0(3) . . . . ?
C7 C2 C3 C4 -173.8(2) . . . . ?
C8 N1 C7 C2 -175.2(2) . . . . ?
C8 C9 C10 C11 -0.5(4) . . . . ?
C9 C8 C13 C12 -0.1(3) . . . . ?
C9 C8 C13 C15 -178.3(2) . . . . ?
C9 C10 C11 C12 0.1(4) . . . . ?
C10 C11 C12 C13 0.2(4) . . . . ?
C11 C12 C13 C8 -0.3(3) . . . . ?
C11 C12 C13 C15 178.0(2) . . . . ?
C13 C8 C9 C10 0.4(4) . . . . ?
C13 C8 C9 C14 179.6(2) . . . . ?
C14 C9 C10 C11 -179.7(2) . . . . ?
C16 P1 C1 C2 -81.72(19) . . . . ?
C16 P1 C1 C6 100.20(19) . . . . ?
C16 P1 C22 C23 160.83(19) . . . . ?
C16 P1 C22 C27 -22.6(2) . . . . ?
C16 C17 C18 C19 -0.4(4) . . . . ?
C17 C16 C21 C20 -0.8(3) . . . . ?
C17 C18 C19 C20 1.0(4) . . . . ?
C18 C19 C20 C21 -1.5(4) . . . . ?
C19 C20 C21 C16 1.4(4) . . . . ?
C21 C16 C17 C18 0.2(3) . . . . ?
C22 P1 C1 C2 166.63(18) . . . . ?
C22 P1 C1 C6 -11.5(2) . . . . ?
C22 P1 C16 C17 127.6(2) . . . . ?
C22 P1 C16 C21 -59.65(19) . . . . ?
C22 C23 C24 C25 0.8(4) . . . . ?
C23 C22 C27 C26 0.5(4) . . . . ?
C23 C24 C25 C26 0.5(4) . . . . ?
C24 C25 C26 C27 -1.4(4) . . . . ?
C25 C26 C27 C22 0.9(4) . . . . ?
C27 C22 C23 C24 -1.3(4) . . . . ?
